data_7709821
loop_
_publ_author_name
'Becker, Christian'
'Schwabedissen, Jan'
'Neumann, Beate'
'Stammler, Hans-Georg'
'Mitzel, Norbert W.'

_publ_section_title
;
 Frustrated Lewis pair chemistry of hydride sponges
;
_journal_name_full 'Dalton Transactions'
_journal_paper_doi 10.1039/D2DT00585A
_journal_year 2022
_chemical_formula_moiety 'C12 H21 As B2 N, C14 H19 N2'
_chemical_formula_sum 'C26 H40 As B2 N3'
_chemical_formula_weight 491.15
_space_group_crystal_system triclinic
_space_group_IT_number 2
_space_group_name_Hall '-P 1'
_space_group_name_H-M_alt 'P -1'
_atom_sites_solution_hydrogens mixed
_atom_sites_solution_primary direct
_audit_creation_date 2018-07-16
_audit_creation_method
;
Olex2 1.2
(compiled 2018.05.29 svn.r3508 for OlexSys, GUI svn.r5506)
;
_audit_update_record
;
2022-02-11 deposited with the CCDC.	2022-03-17 downloaded from the CCDC.
;
_cell_angle_alpha 64.302(3)
_cell_angle_beta 88.211(3)
_cell_angle_gamma 78.193(3)
_cell_formula_units_Z 2
_cell_length_a 10.1038(4)
_cell_length_b 11.6718(4)
_cell_length_c 12.9599(4)
_cell_measurement_reflns_used 9206
_cell_measurement_temperature 100.00(10)
_cell_measurement_theta_max 75.4540
_cell_measurement_theta_min 3.7600
_cell_volume 1345.18(9)
_computing_cell_refinement 'CrysAlisPro 1.171.39.46 (Rigaku OD, 2018)'
_computing_data_collection 'CrysAlisPro 1.171.39.46 (Rigaku OD, 2018)'
_computing_data_reduction 'CrysAlisPro 1.171.39.46 (Rigaku OD, 2018)'
_computing_molecular_graphics 'Olex2 (Dolomanov et al., 2009)'
_computing_publication_material 'Olex2 (Dolomanov et al., 2009)'
_computing_structure_refinement 'ShelXL (Sheldrick, 2015)'
_computing_structure_solution 'ShelXS (Sheldrick, 2008)'
_diffrn_ambient_environment N~2~
_diffrn_ambient_temperature 100.00(10)
_diffrn_detector 'CCD plate'
_diffrn_detector_area_resol_mean 5.3114
_diffrn_detector_type Atlas
_diffrn_measured_fraction_theta_full 0.999
_diffrn_measured_fraction_theta_max 0.995
_diffrn_measurement_details
;
List of Runs (angles in degrees, time in seconds):

  # Type    Start    End  Width  t~exp~   \w     \q     \k     \f   Frames
#--------------------------------------------------------------------------
  1  \w    -58.00 -11.00   1.00    4.50    --  -42.08 -77.00-150.00   47
  2  \w    -89.00 -36.00   1.00    4.50    --  -42.08 178.00-150.00   53
  3  \w   -116.00 -89.00   1.00    4.50    --  -42.08 -77.00-150.00   27
  4  \w    -52.00 -24.00   1.00    4.50    --  -42.08 -38.00 -90.00   28
  5  \w   -115.00 -67.00   1.00    4.50    --  -42.08 -38.00 120.00   48
  6  \w   -112.00 -22.00   1.00    4.50    --  -42.08 -38.00-150.00   90
  7  \w   -106.00 -15.00   1.00    4.50    --  -42.08 -57.00  60.00   91
  8  \w    -48.00 -11.00   1.00    4.50    --  -42.08 -77.00 120.00   37
  9  \w    -86.00 -11.00   1.00    4.50    --  -42.08 -77.00 -60.00   75
 10  \w   -115.00 -11.00   1.00    4.50    --  -42.08 -77.00  30.00  104
 11  \w   -127.00 -40.00   1.00    4.50    --  -42.08 178.00 120.00   87
 12  \w    -60.00 -23.00   1.00    4.50    --  -42.08 -38.00 120.00   37
 13  \w    -25.00  65.00   1.00    4.50    --   42.08 -57.00  90.00   90
 14  \w     57.00 126.00   1.00    4.50    --   42.08 178.00 120.00   69
 15  \w     40.00 118.00   1.00   18.00    --  111.00-125.00 -60.00   78
 16  \w     83.00 110.00   1.00   18.00    --  111.00  61.00   0.00   27
 17  \w     85.00 178.00   1.00   18.00    --  111.00  56.00 107.44   93
 18  \w     84.00 174.00   1.00   18.00    --  111.00  61.00 -30.00   90
 19  \w     30.00 108.00   1.00   18.00    --  111.00 -94.00  60.00   78
 20  \w    134.00 161.00   1.00   18.00    --  111.00  61.00-122.81   27
 21  \w    127.00 178.00   1.00   18.00    --  111.00  60.00 133.99   51
 22  \w     37.00 138.00   1.00   18.00    --  111.00 -77.00  90.00  101
 23  \w     83.00 120.00   1.00   18.00    --  111.00  61.00-180.00   37
 24  \w     83.00 113.00   1.00   18.00    --  111.00  61.00  30.00   30
 25  \w     80.00 111.00   1.00   18.00    --  111.00  77.00 -60.00   31
 26  \w     83.00 110.00   1.00   18.00    --  111.00  61.00 150.00   27
 27  \w     80.00 177.00   1.00   18.00    --  111.00  77.00  60.00   97
 28  \w     83.00 145.00   1.00   18.00    --  111.00  61.00  60.00   62
 29  \w     87.00 114.00   1.00   18.00    --  111.00  45.00 -90.00   27
 30  \w     83.00 110.00   1.00   18.00    --  111.00  61.00  90.00   27
 31  \w     80.00 107.00   1.00   18.00    --  111.00  77.00 -90.00   27
 32  \w     80.00 107.00   1.00   18.00    --  111.00  77.00-120.00   27
 33  \w     83.00 110.00   1.00   18.00    --  111.00  61.00-122.81   27
 34  \w     80.00 108.00   1.00   18.00    --  111.00  77.00  30.00   28
 35  \w     80.00 178.00   1.00   18.00    --  111.00  77.00   0.00   98
 36  \w     84.00 178.00   1.00   18.00    --  111.00  61.00-150.00   94
 37  \w     60.00 140.00   1.00   18.00    --  111.00 -77.00 -90.00   80
 38  \w     83.00 111.00   1.00   18.00    --  111.00  61.00 120.00   28
 39  \w     81.00 152.00   1.00   18.00    --  111.00  77.00-180.00   71
 40  \w     80.00 107.00   1.00   18.00    --  111.00  77.00 -30.00   27
 41  \w     80.00 114.00   1.00   18.00    --  111.00  77.00 150.00   34
 42  \w     87.00 116.00   1.00   18.00    --  111.00  45.00-120.00   29
 43  \w     83.00 178.00   1.00   18.00    --  111.00  61.00 -90.00   95
 44  \w     85.00 177.00   1.00   18.00    --  111.00  61.00 -60.00   92
 45  \w     87.00 115.00   1.00   18.00    --  111.00  53.00 120.55   28
 46  \w     85.00 111.00   1.00   18.00    --  111.00  60.00 133.99   26
 47  \w     82.00 108.00   1.00   18.00    --  111.00  68.00   4.26   26
;
_diffrn_measurement_device 'four-circle diffractometer'
_diffrn_measurement_device_type 'SuperNova, Dual, Cu at home/near, Atlas'
_diffrn_measurement_method '\w scans'
_diffrn_orient_matrix_type 'CrysAlisPro convention (1999,Acta A55,543-557)'
_diffrn_orient_matrix_UB_11 0.0150447000
_diffrn_orient_matrix_UB_12 0.0586055000
_diffrn_orient_matrix_UB_13 -0.1304653000
_diffrn_orient_matrix_UB_21 -0.0682584000
_diffrn_orient_matrix_UB_22 0.1357646000
_diffrn_orient_matrix_UB_23 -0.0107506000
_diffrn_orient_matrix_UB_31 0.1395792000
_diffrn_orient_matrix_UB_32 0.0245095000
_diffrn_orient_matrix_UB_33 0.0184467000
_diffrn_radiation_monochromator mirror
_diffrn_radiation_probe x-ray
_diffrn_radiation_type CuK\a
_diffrn_radiation_wavelength 1.54184
_diffrn_reflns_av_R_equivalents 0.0303
_diffrn_reflns_av_unetI/netI 0.0244
_diffrn_reflns_Laue_measured_fraction_full 0.999
_diffrn_reflns_Laue_measured_fraction_max 0.995
_diffrn_reflns_limit_h_max 12
_diffrn_reflns_limit_h_min -11
_diffrn_reflns_limit_k_max 14
_diffrn_reflns_limit_k_min -14
_diffrn_reflns_limit_l_max 15
_diffrn_reflns_limit_l_min -15
_diffrn_reflns_number 20081
_diffrn_reflns_point_group_measured_fraction_full 0.999
_diffrn_reflns_point_group_measured_fraction_max 0.995
_diffrn_reflns_theta_full 67.684
_diffrn_reflns_theta_max 72.126
_diffrn_reflns_theta_min 3.793
_diffrn_source 'micro-focus sealed X-ray tube'
_diffrn_source_type 'SuperNova (Cu) X-ray Source'
_exptl_absorpt_coefficient_mu 1.822
_exptl_absorpt_correction_T_max 1.000
_exptl_absorpt_correction_T_min 0.746
_exptl_absorpt_correction_type gaussian
_exptl_absorpt_process_details
;
CrysAlisPro 1.171.39.46 (Rigaku Oxford Diffraction, 2018)
Numerical absorption correction based on gaussian integration over
			a multifaceted crystal model
Empirical absorption correction using spherical harmonics,
 implemented in SCALE3 ABSPACK scaling algorithm.
;
_exptl_crystal_colour 'clear colourless'
_exptl_crystal_colour_lustre clear
_exptl_crystal_colour_primary colourless
_exptl_crystal_density_diffrn 1.213
_exptl_crystal_description plate
_exptl_crystal_F_000 520
_exptl_crystal_size_max 0.2
_exptl_crystal_size_mid 0.137
_exptl_crystal_size_min 0.01
_refine_diff_density_max 0.582
_refine_diff_density_min -0.686
_refine_diff_density_rms 0.054
_refine_ls_extinction_method none
_refine_ls_goodness_of_fit_ref 1.030
_refine_ls_hydrogen_treatment mixed
_refine_ls_matrix_type full
_refine_ls_number_parameters 317
_refine_ls_number_reflns 5261
_refine_ls_number_restraints 1
_refine_ls_restrained_S_all 1.032
_refine_ls_R_factor_all 0.0526
_refine_ls_R_factor_gt 0.0454
_refine_ls_shift/su_max 0.002
_refine_ls_shift/su_mean 0.000
_refine_ls_structure_factor_coef Fsqd
_refine_ls_weighting_details 'w=1/[\s^2^(Fo^2^)+(0.0668P)^2^+0.8401P] where P=(Fo^2^+2Fc^2^)/3'
_refine_ls_weighting_scheme calc
_refine_ls_wR_factor_gt 0.1203
_refine_ls_wR_factor_ref 0.1265
_reflns_Friedel_coverage 0.000
_reflns_number_gt 4548
_reflns_number_total 5261
_reflns_threshold_expression 'I > 2\s(I)'
_cod_data_source_file d2dt00585a2.cif
_cod_data_source_block '[2N--C(CD3)AsH2][3-H]'
_cod_original_cell_volume 1345.17(9)
_cod_database_code 7709821
_shelx_shelxl_version_number 2016/6
_chemical_oxdiff_formula 'C12 H20.62 As B2 N, C14 H19 N2'
_shelx_space_group_comment
;
The symmetry employed for this shelxl refinement is uniquely defined
by the following loop, which should always be used as a source of
symmetry information in preference to the above space-group names.
They are only intended as comments.
;
_shelx_estimated_absorpt_t_max 0.982
_shelx_estimated_absorpt_t_min 0.712
_reflns_odcompleteness_completeness 99.56
_reflns_odcompleteness_iscentric 1
_reflns_odcompleteness_theta 71.98
_olex2_refinement_description
;
1. Fixed Uiso
 At 1.2 times of:
  All C(H) groups
 At 1.5 times of:
  All C(H,H,H) groups
2. Restrained distances
 C12-C11 \\sim C12B-C11
 with sigma of 0.02
3. Uiso/Uaniso restraints and constraints
Uanis(As1) = Uanis(C12B)
Uanis(C12) = Uanis(As1B)
4. Others
 Sof(As1B)=Sof(C12B)=Sof(H12D)=Sof(H12E)=Sof(H12F)=1-FVAR(1)
 Sof(As1)=Sof(H1A)=Sof(H1B)=Sof(C12)=Sof(H12A)=Sof(H12B)=Sof(H12C)=FVAR(1)
5.a Me refined with riding coordinates:
 C12B(H12D,H12E,H12F)
5.b Aromatic/amide H refined with riding coordinates:
 C2(H2), C3(H3), C4(H4), C5(H5), C14(H14), C15(H15), C16(H16), C18(H18),
 C19(H19), C20(H20)
5.c Idealised Me refined as rotating group:
 C7(H7A,H7B,H7C), C8(H8A,H8B,H8C), C9(H9A,H9B,H9C), C10(H10A,H10B,H10C),
 C12(H12A,H12B,H12C), C23(H23A,H23B,H23C), C24(H24A,H24B,H24C), C25(H25A,H25B,
 H25C), C26(H26A,H26B,H26C)
;
_olex2_date_sample_data_collection 2018-07-11
_olex2_submission_special_instructions 'No special instructions were received'
_oxdiff_exptl_absorpt_empirical_details
;
Empirical correction (ABSPACK) includes:
- Absorption correction using spherical harmonics
- Frame scaling
- Detector area scaling
;
_oxdiff_exptl_absorpt_empirical_full_max 1.396
_oxdiff_exptl_absorpt_empirical_full_min 0.687

loop_
_space_group_symop_operation_xyz
'x, y, z'
'-x, -y, -z'

loop_
_atom_site_label
_atom_site_type_symbol
_atom_site_fract_x
_atom_site_fract_y
_atom_site_fract_z
_atom_site_U_iso_or_equiv
_atom_site_adp_type
_atom_site_occupancy
_atom_site_site_symmetry_order
_atom_site_calc_flag
_atom_site_refinement_flags_posn
_atom_site_refinement_flags_adp
_atom_site_refinement_flags_occupancy
_atom_site_disorder_assembly
_atom_site_disorder_group
As1 As 0.00349(4) 0.72630(5) 1.12963(3) 0.05507(17) Uani 0.8089(14) 1 d . . P A 1
H1A H -0.003(8) 0.868(8) 1.130(7) 0.18(3) Uiso 0.8089(14) 1 d . . P A 1
H1B H -0.149(5) 0.730(5) 1.149(4) 0.086(15) Uiso 0.8089(14) 1 d . . P A 1
As1B As -0.1994(2) 0.8186(2) 0.89570(19) 0.0418(6) Uani 0.1911(14) 1 d . . P A 2
N1 N 0.08394(17) 0.79172(16) 0.89946(14) 0.0284(3) Uani 1 1 d . . . . .
N2 N 0.43196(16) 0.42817(15) 0.72295(13) 0.0247(3) Uani 1 1 d . . . . .
H2A H 0.456(3) 0.334(3) 0.746(3) 0.055(8) Uiso 1 1 d . . . . .
N3 N 0.46755(17) 0.19499(15) 0.73755(13) 0.0252(3) Uani 1 1 d . . . . .
C1 C 0.3192(2) 0.77860(18) 0.83289(17) 0.0276(4) Uani 1 1 d . . . . .
C2 C 0.4594(2) 0.76308(19) 0.82098(19) 0.0323(4) Uani 1 1 d . . . . .
H2 H 0.518120 0.728745 0.886087 0.039 Uiso 1 1 calc R . . . .
C3 C 0.5125(2) 0.7981(2) 0.7136(2) 0.0347(5) Uani 1 1 d . . . . .
H3 H 0.605654 0.787275 0.707324 0.042 Uiso 1 1 calc R . . . .
C4 C 0.4252(2) 0.84928(19) 0.61582(18) 0.0327(4) Uani 1 1 d . . . . .
H4 H 0.459918 0.872431 0.543892 0.039 Uiso 1 1 calc R . . . .
C5 C 0.2860(2) 0.86568(18) 0.62610(17) 0.0288(4) Uani 1 1 d . . . . .
H5 H 0.228141 0.900053 0.560458 0.035 Uiso 1 1 calc R . . . .
C6 C 0.2311(2) 0.83138(17) 0.73351(17) 0.0268(4) Uani 1 1 d . . . . .
C7 C 0.2819(2) 0.8117(2) 1.02464(18) 0.0348(5) Uani 1 1 d . . . . .
H7A H 0.239172 0.902322 0.987246 0.052 Uiso 1 1 calc GR . . . .
H7B H 0.378363 0.802602 1.029405 0.052 Uiso 1 1 calc GR . . . .
H7C H 0.250905 0.773286 1.100515 0.052 Uiso 1 1 calc GR . . . .
C8 C 0.2684(2) 0.5797(2) 1.02281(18) 0.0332(4) Uani 1 1 d . . . . .
H8A H 0.230851 0.557769 1.096259 0.050 Uiso 1 1 calc GR . . . .
H8B H 0.363977 0.543241 1.033496 0.050 Uiso 1 1 calc GR . . . .
H8C H 0.225440 0.545087 0.980969 0.050 Uiso 1 1 calc GR . . . .
C9 C 0.0080(2) 0.7466(2) 0.7258(2) 0.0390(5) Uani 1 1 d . . . . .
H9A H 0.054497 0.658362 0.771360 0.058 Uiso 1 1 calc GR . . . .
H9B H 0.017371 0.768044 0.645972 0.058 Uiso 1 1 calc GR . . . .
H9C H -0.086340 0.755813 0.740805 0.058 Uiso 1 1 calc GR . . . .
C10 C -0.0079(3) 0.9960(2) 0.6932(2) 0.0424(5) Uani 1 1 d . . . . .
H10A H -0.103227 1.001064 0.702393 0.064 Uiso 1 1 calc GR . . . .
H10B H 0.008218 1.030162 0.613066 0.064 Uiso 1 1 calc GR . . . .
H10C H 0.023943 1.046028 0.725858 0.064 Uiso 1 1 calc GR . . . .
C11 C -0.0174(2) 0.7851(2) 0.96062(18) 0.0381(5) Uani 1 1 d D . . . .
C12 C -0.1645(5) 0.8309(6) 0.9148(5) 0.0418(6) Uani 0.8089(14) 1 d D . P A 1
H12A H -0.211108 0.760845 0.951457 0.063 Uiso 0.8089(14) 1 calc GR . P A 1
H12B H -0.169041 0.858001 0.833469 0.063 Uiso 0.8089(14) 1 calc GR . P A 1
H12C H -0.206517 0.902667 0.930580 0.063 Uiso 0.8089(14) 1 calc GR . P A 1
C12B C -0.0014(16) 0.6892(19) 1.0949(11) 0.05507(17) Uani 0.1911(14) 1 d D . P A 2
H12D H -0.087624 0.696768 1.127367 0.083 Uiso 0.1911(14) 1 calc R . P A 2
H12E H 0.030714 0.601233 1.105657 0.083 Uiso 0.1911(14) 1 calc R . P A 2
H12F H 0.062304 0.712129 1.132198 0.083 Uiso 0.1911(14) 1 calc R . P A 2
C13 C 0.32928(19) 0.47228(17) 0.62773(16) 0.0241(4) Uani 1 1 d . . . . .
C14 C 0.2646(2) 0.60028(18) 0.57517(18) 0.0286(4) Uani 1 1 d . . . . .
H14 H 0.284996 0.658667 0.600178 0.034 Uiso 1 1 calc R . . . .
C15 C 0.1673(2) 0.64419(19) 0.48336(18) 0.0313(4) Uani 1 1 d . . . . .
H15 H 0.122931 0.731188 0.448168 0.038 Uiso 1 1 calc R . . . .
C16 C 0.13846(19) 0.55842(19) 0.44627(17) 0.0290(4) Uani 1 1 d . . . . .
H16 H 0.074891 0.588189 0.385007 0.035 Uiso 1 1 calc R . . . .
C17 C 0.20306(19) 0.42544(18) 0.49892(16) 0.0258(4) Uani 1 1 d . . . . .
C18 C 0.1720(2) 0.3374(2) 0.45955(17) 0.0296(4) Uani 1 1 d . . . . .
H18 H 0.110885 0.368220 0.396468 0.036 Uiso 1 1 calc R . . . .
C19 C 0.2308(2) 0.2081(2) 0.51308(19) 0.0327(4) Uani 1 1 d . . . . .
H19 H 0.207551 0.151191 0.487565 0.039 Uiso 1 1 calc R . . . .
C20 C 0.3263(2) 0.16040(19) 0.60677(18) 0.0297(4) Uani 1 1 d . . . . .
H20 H 0.365053 0.071967 0.643198 0.036 Uiso 1 1 calc R . . . .
C21 C 0.36276(19) 0.24286(17) 0.64464(16) 0.0242(4) Uani 1 1 d . . . . .
C22 C 0.30151(18) 0.37859(17) 0.59295(15) 0.0223(4) Uani 1 1 d . . . . .
C23 C 0.5547(2) 0.48299(19) 0.68256(18) 0.0299(4) Uani 1 1 d . . . . .
H23A H 0.589535 0.461867 0.621752 0.045 Uiso 1 1 calc GR . . . .
H23B H 0.622379 0.446660 0.745039 0.045 Uiso 1 1 calc GR . . . .
H23C H 0.531249 0.575811 0.654836 0.045 Uiso 1 1 calc GR . . . .
C24 C 0.3771(2) 0.4554(2) 0.82022(17) 0.0332(4) Uani 1 1 d . . . . .
H24A H 0.355539 0.547694 0.796237 0.050 Uiso 1 1 calc GR . . . .
H24B H 0.443807 0.414850 0.883723 0.050 Uiso 1 1 calc GR . . . .
H24C H 0.296742 0.421281 0.843249 0.050 Uiso 1 1 calc GR . . . .
C25 C 0.4353(3) 0.0900(2) 0.84413(18) 0.0383(5) Uani 1 1 d . . . . .
H25A H 0.347853 0.119219 0.865935 0.057 Uiso 1 1 calc GR . . . .
H25B H 0.502600 0.067717 0.904263 0.057 Uiso 1 1 calc GR . . . .
H25C H 0.434588 0.015004 0.831470 0.057 Uiso 1 1 calc GR . . . .
C26 C 0.6016(2) 0.1513(2) 0.70203(19) 0.0338(4) Uani 1 1 d . . . . .
H26A H 0.601626 0.074723 0.691578 0.051 Uiso 1 1 calc GR . . . .
H26B H 0.670273 0.131735 0.760270 0.051 Uiso 1 1 calc GR . . . .
H26C H 0.619923 0.218993 0.631203 0.051 Uiso 1 1 calc GR . . . .
B1 B 0.2428(2) 0.7380(2) 0.95073(19) 0.0288(4) Uani 1 1 d . . . . .
B2 B 0.0730(2) 0.8441(2) 0.75866(18) 0.0281(4) Uani 1 1 d . . . . .

loop_
_atom_site_aniso_label
_atom_site_aniso_U_11
_atom_site_aniso_U_22
_atom_site_aniso_U_33
_atom_site_aniso_U_23
_atom_site_aniso_U_13
_atom_site_aniso_U_12
As1 0.0443(2) 0.0841(3) 0.0292(2) -0.02079(18) 0.00185(14) -0.00685(18)
As1B 0.0315(12) 0.0441(8) 0.0482(11) -0.0187(6) 0.0037(8) -0.0077(7)
N1 0.0295(9) 0.0299(8) 0.0269(8) -0.0144(6) -0.0028(6) -0.0033(6)
N2 0.0266(8) 0.0248(8) 0.0270(8) -0.0154(6) -0.0003(6) -0.0046(6)
N3 0.0279(8) 0.0218(7) 0.0248(8) -0.0103(6) -0.0016(6) -0.0020(6)
C1 0.0298(10) 0.0230(8) 0.0331(10) -0.0160(8) -0.0029(8) -0.0031(7)
C2 0.0301(10) 0.0294(9) 0.0415(11) -0.0196(9) -0.0036(8) -0.0041(8)
C3 0.0288(10) 0.0314(10) 0.0510(12) -0.0246(9) 0.0055(9) -0.0065(8)
C4 0.0402(12) 0.0272(9) 0.0386(11) -0.0209(8) 0.0103(9) -0.0098(8)
C5 0.0367(11) 0.0224(8) 0.0309(9) -0.0147(7) -0.0001(8) -0.0064(8)
C6 0.0306(10) 0.0206(8) 0.0319(9) -0.0147(7) -0.0022(8) -0.0030(7)
C7 0.0399(12) 0.0350(10) 0.0328(10) -0.0177(9) -0.0042(9) -0.0071(9)
C8 0.0371(11) 0.0309(10) 0.0320(10) -0.0148(8) -0.0045(8) -0.0045(8)
C9 0.0329(11) 0.0526(13) 0.0419(12) -0.0297(10) 0.0001(9) -0.0100(10)
C10 0.0401(13) 0.0341(11) 0.0384(12) -0.0085(9) 0.0014(9) 0.0063(9)
C11 0.0349(12) 0.0482(12) 0.0276(10) -0.0152(9) -0.0029(8) -0.0038(9)
C12 0.0315(12) 0.0441(8) 0.0482(11) -0.0187(6) 0.0037(8) -0.0077(7)
C12B 0.0443(2) 0.0841(3) 0.0292(2) -0.02079(18) 0.00185(14) -0.00685(18)
C13 0.0243(9) 0.0229(8) 0.0267(9) -0.0124(7) 0.0017(7) -0.0050(7)
C14 0.0293(10) 0.0229(9) 0.0366(10) -0.0160(8) 0.0012(8) -0.0047(7)
C15 0.0259(10) 0.0241(9) 0.0379(10) -0.0103(8) 0.0008(8) -0.0001(7)
C16 0.0216(9) 0.0302(9) 0.0308(10) -0.0103(8) -0.0023(7) -0.0023(7)
C17 0.0207(9) 0.0286(9) 0.0295(9) -0.0138(8) 0.0019(7) -0.0056(7)
C18 0.0241(9) 0.0358(10) 0.0329(10) -0.0185(8) -0.0019(8) -0.0063(8)
C19 0.0306(10) 0.0347(10) 0.0423(11) -0.0251(9) -0.0012(8) -0.0073(8)
C20 0.0293(10) 0.0252(9) 0.0379(10) -0.0178(8) -0.0018(8) -0.0028(7)
C21 0.0241(9) 0.0224(8) 0.0270(9) -0.0120(7) 0.0008(7) -0.0041(7)
C22 0.0208(8) 0.0229(8) 0.0249(8) -0.0121(7) 0.0028(7) -0.0041(7)
C23 0.0276(10) 0.0280(9) 0.0348(10) -0.0139(8) -0.0011(8) -0.0064(8)
C24 0.0380(11) 0.0375(10) 0.0309(10) -0.0216(9) 0.0037(8) -0.0073(9)
C25 0.0549(14) 0.0301(10) 0.0284(10) -0.0094(8) 0.0006(9) -0.0134(10)
C26 0.0273(10) 0.0360(10) 0.0388(11) -0.0208(9) -0.0054(8) 0.0029(8)
B1 0.0280(11) 0.0293(10) 0.0303(11) -0.0150(9) -0.0058(8) -0.0028(8)
B2 0.0297(11) 0.0282(10) 0.0251(10) -0.0122(8) -0.0030(8) -0.0013(8)

loop_
_atom_type_symbol
_atom_type_description
_atom_type_scat_dispersion_real
_atom_type_scat_dispersion_imag
_atom_type_scat_source
C C 0.0181 0.0091 'International Tables Vol C Tables 4.2.6.8 and 6.1.1.4'
H H 0.0000 0.0000 'International Tables Vol C Tables 4.2.6.8 and 6.1.1.4'
B B 0.0090 0.0039 'International Tables Vol C Tables 4.2.6.8 and 6.1.1.4'
N N 0.0311 0.0180 'International Tables Vol C Tables 4.2.6.8 and 6.1.1.4'
As As -0.9300 1.0051 'International Tables Vol C Tables 4.2.6.8 and 6.1.1.4'

loop_
_exptl_crystal_face_index_h
_exptl_crystal_face_index_k
_exptl_crystal_face_index_l
_exptl_crystal_face_perp_dist
-1 0 0 0.0683
1 0 0 0.0683
2 5 1 0.0758
-2 -5 -1 0.0758
0 0 -1 0.0050
0 0 1 0.0050

loop_
_geom_angle_atom_site_label_1
_geom_angle_atom_site_label_2
_geom_angle_atom_site_label_3
_geom_angle
_geom_angle_site_symmetry_1
_geom_angle_site_symmetry_3
_geom_angle_publ_flag
H1A As1 H1B 94(3) . . ?
C11 As1 H1A 99(3) . . ?
C11 As1 H1B 95.0(18) . . ?
C11 N1 B1 124.48(17) . . ?
C11 N1 B2 124.22(17) . . ?
B1 N1 B2 111.11(15) . . ?
C13 N2 H2A 101.6(18) . . ?
C13 N2 C23 111.56(15) . . ?
C13 N2 C24 112.74(15) . . ?
C23 N2 H2A 108.5(18) . . ?
C23 N2 C24 111.09(15) . . ?
C24 N2 H2A 110.9(18) . . ?
C21 N3 C25 112.72(16) . . ?
C21 N3 C26 111.15(15) . . ?
C25 N3 C26 110.22(16) . . ?
C2 C1 C6 118.87(19) . . ?
C2 C1 B1 127.25(18) . . ?
C6 C1 B1 113.85(18) . . ?
C1 C2 H2 119.3 . . ?
C3 C2 C1 121.3(2) . . ?
C3 C2 H2 119.3 . . ?
C2 C3 H3 120.2 . . ?
C4 C3 C2 119.7(2) . . ?
C4 C3 H3 120.2 . . ?
C3 C4 H4 120.1 . . ?
C5 C4 C3 119.74(19) . . ?
C5 C4 H4 120.1 . . ?
C4 C5 H5 119.4 . . ?
C4 C5 C6 121.25(19) . . ?
C6 C5 H5 119.4 . . ?
C1 C6 B2 114.04(17) . . ?
C5 C6 C1 119.16(19) . . ?
C5 C6 B2 126.80(18) . . ?
H7A C7 H7B 109.5 . . ?
H7A C7 H7C 109.5 . . ?
H7B C7 H7C 109.5 . . ?
B1 C7 H7A 109.5 . . ?
B1 C7 H7B 109.5 . . ?
B1 C7 H7C 109.5 . . ?
H8A C8 H8B 109.5 . . ?
H8A C8 H8C 109.5 . . ?
H8B C8 H8C 109.5 . . ?
B1 C8 H8A 109.5 . . ?
B1 C8 H8B 109.5 . . ?
B1 C8 H8C 109.5 . . ?
H9A C9 H9B 109.5 . . ?
H9A C9 H9C 109.5 . . ?
H9B C9 H9C 109.5 . . ?
B2 C9 H9A 109.5 . . ?
B2 C9 H9B 109.5 . . ?
B2 C9 H9C 109.5 . . ?
H10A C10 H10B 109.5 . . ?
H10A C10 H10C 109.5 . . ?
H10B C10 H10C 109.5 . . ?
B2 C10 H10A 109.5 . . ?
B2 C10 H10B 109.5 . . ?
B2 C10 H10C 109.5 . . ?
N1 C11 As1 121.92(16) . . ?
N1 C11 As1B 121.26(17) . . ?
N1 C11 C12 125.1(3) . . ?
N1 C11 C12B 120.7(6) . . ?
C12 C11 As1 112.8(3) . . ?
C12B C11 As1B 112.1(6) . . ?
C11 C12 H12A 109.5 . . ?
C11 C12 H12B 109.5 . . ?
C11 C12 H12C 109.5 . . ?
H12A C12 H12B 109.5 . . ?
H12A C12 H12C 109.5 . . ?
H12B C12 H12C 109.5 . . ?
C11 C12B H12D 109.5 . . ?
C11 C12B H12E 109.5 . . ?
C11 C12B H12F 109.5 . . ?
H12D C12B H12E 109.5 . . ?
H12D C12B H12F 109.5 . . ?
H12E C12B H12F 109.5 . . ?
C14 C13 N2 119.65(16) . . ?
C14 C13 C22 122.09(18) . . ?
C22 C13 N2 118.26(15) . . ?
C13 C14 H14 119.8 . . ?
C13 C14 C15 120.34(18) . . ?
C15 C14 H14 119.8 . . ?
C14 C15 H15 120.2 . . ?
C16 C15 C14 119.67(17) . . ?
C16 C15 H15 120.2 . . ?
C15 C16 H16 119.3 . . ?
C15 C16 C17 121.44(18) . . ?
C17 C16 H16 119.3 . . ?
C16 C17 C18 120.82(18) . . ?
C16 C17 C22 119.79(17) . . ?
C18 C17 C22 119.38(17) . . ?
C17 C18 H18 119.6 . . ?
C19 C18 C17 120.81(18) . . ?
C19 C18 H18 119.6 . . ?
C18 C19 H19 119.8 . . ?
C18 C19 C20 120.35(18) . . ?
C20 C19 H19 119.8 . . ?
C19 C20 H20 119.7 . . ?
C21 C20 C19 120.62(18) . . ?
C21 C20 H20 119.7 . . ?
C20 C21 N3 120.79(16) . . ?
C20 C21 C22 120.96(17) . . ?
C22 C21 N3 118.23(16) . . ?
C13 C22 C17 116.67(16) . . ?
C13 C22 C21 125.52(17) . . ?
C21 C22 C17 117.81(16) . . ?
N2 C23 H23A 109.5 . . ?
N2 C23 H23B 109.5 . . ?
N2 C23 H23C 109.5 . . ?
H23A C23 H23B 109.5 . . ?
H23A C23 H23C 109.5 . . ?
H23B C23 H23C 109.5 . . ?
N2 C24 H24A 109.5 . . ?
N2 C24 H24B 109.5 . . ?
N2 C24 H24C 109.5 . . ?
H24A C24 H24B 109.5 . . ?
H24A C24 H24C 109.5 . . ?
H24B C24 H24C 109.5 . . ?
N3 C25 H25A 109.5 . . ?
N3 C25 H25B 109.5 . . ?
N3 C25 H25C 109.5 . . ?
H25A C25 H25B 109.5 . . ?
H25A C25 H25C 109.5 . . ?
H25B C25 H25C 109.5 . . ?
N3 C26 H26A 109.5 . . ?
N3 C26 H26B 109.5 . . ?
N3 C26 H26C 109.5 . . ?
H26A C26 H26B 109.5 . . ?
H26A C26 H26C 109.5 . . ?
H26B C26 H26C 109.5 . . ?
C1 B1 N1 100.34(15) . . ?
C1 B1 C7 110.90(17) . . ?
C1 B1 C8 110.95(16) . . ?
C7 B1 N1 111.89(16) . . ?
C8 B1 N1 107.77(17) . . ?
C8 B1 C7 114.11(17) . . ?
C6 B2 N1 100.22(15) . . ?
C6 B2 C9 110.54(16) . . ?
C6 B2 C10 110.40(17) . . ?
C9 B2 N1 110.04(17) . . ?
C9 B2 C10 113.18(18) . . ?
C10 B2 N1 111.73(16) . . ?

loop_
_geom_bond_atom_site_label_1
_geom_bond_atom_site_label_2
_geom_bond_distance
_geom_bond_site_symmetry_2
_geom_bond_publ_flag
As1 H1A 1.65(8) . ?
As1 H1B 1.55(5) . ?
As1 C11 1.995(2) . ?
As1B C11 1.939(3) . ?
N1 C11 1.270(3) . ?
N1 B1 1.644(3) . ?
N1 B2 1.653(3) . ?
N2 H2A 0.98(3) . ?
N2 C13 1.475(2) . ?
N2 C23 1.488(3) . ?
N2 C24 1.493(2) . ?
N3 C21 1.462(2) . ?
N3 C25 1.477(3) . ?
N3 C26 1.479(3) . ?
C1 C2 1.403(3) . ?
C1 C6 1.411(3) . ?
C1 B1 1.613(3) . ?
C2 H2 0.9300 . ?
C2 C3 1.393(3) . ?
C3 H3 0.9300 . ?
C3 C4 1.392(3) . ?
C4 H4 0.9300 . ?
C4 C5 1.391(3) . ?
C5 H5 0.9300 . ?
C5 C6 1.402(3) . ?
C6 B2 1.610(3) . ?
C7 H7A 0.9600 . ?
C7 H7B 0.9600 . ?
C7 H7C 0.9600 . ?
C7 B1 1.640(3) . ?
C8 H8A 0.9600 . ?
C8 H8B 0.9600 . ?
C8 H8C 0.9600 . ?
C8 B1 1.636(3) . ?
C9 H9A 0.9600 . ?
C9 H9B 0.9600 . ?
C9 H9C 0.9600 . ?
C9 B2 1.629(3) . ?
C10 H10A 0.9600 . ?
C10 H10B 0.9600 . ?
C10 H10C 0.9600 . ?
C10 B2 1.636(3) . ?
C11 C12 1.517(5) . ?
C11 C12B 1.600(12) . ?
C12 H12A 0.9600 . ?
C12 H12B 0.9600 . ?
C12 H12C 0.9600 . ?
C12B H12D 0.9600 . ?
C12B H12E 0.9600 . ?
C12B H12F 0.9600 . ?
C13 C14 1.367(3) . ?
C13 C22 1.428(2) . ?
C14 H14 0.9300 . ?
C14 C15 1.408(3) . ?
C15 H15 0.9300 . ?
C15 C16 1.365(3) . ?
C16 H16 0.9300 . ?
C16 C17 1.413(3) . ?
C17 C18 1.418(3) . ?
C17 C22 1.431(3) . ?
C18 H18 0.9300 . ?
C18 C19 1.365(3) . ?
C19 H19 0.9300 . ?
C19 C20 1.408(3) . ?
C20 H20 0.9300 . ?
C20 C21 1.367(3) . ?
C21 C22 1.430(2) . ?
C23 H23A 0.9600 . ?
C23 H23B 0.9600 . ?
C23 H23C 0.9600 . ?
C24 H24A 0.9600 . ?
C24 H24B 0.9600 . ?
C24 H24C 0.9600 . ?
C25 H25A 0.9600 . ?
C25 H25B 0.9600 . ?
C25 H25C 0.9600 . ?
C26 H26A 0.9600 . ?
C26 H26B 0.9600 . ?
C26 H26C 0.9600 . ?

loop_
_geom_torsion_atom_site_label_1
_geom_torsion_atom_site_label_2
_geom_torsion_atom_site_label_3
_geom_torsion_atom_site_label_4
_geom_torsion
_geom_torsion_site_symmetry_1
_geom_torsion_site_symmetry_2
_geom_torsion_site_symmetry_3
_geom_torsion_site_symmetry_4
_geom_torsion_publ_flag
N2 C13 C14 C15 179.35(17) . . . . ?
N2 C13 C22 C17 -178.90(16) . . . . ?
N2 C13 C22 C21 1.6(3) . . . . ?
N3 C21 C22 C13 -3.1(3) . . . . ?
N3 C21 C22 C17 177.47(16) . . . . ?
C1 C2 C3 C4 -0.1(3) . . . . ?
C1 C6 B2 N1 2.4(2) . . . . ?
C1 C6 B2 C9 -113.66(19) . . . . ?
C1 C6 B2 C10 120.34(18) . . . . ?
C2 C1 C6 C5 0.5(3) . . . . ?
C2 C1 C6 B2 179.99(17) . . . . ?
C2 C1 B1 N1 176.85(18) . . . . ?
C2 C1 B1 C7 58.5(3) . . . . ?
C2 C1 B1 C8 -69.4(2) . . . . ?
C2 C3 C4 C5 0.3(3) . . . . ?
C3 C4 C5 C6 -0.1(3) . . . . ?
C4 C5 C6 C1 -0.4(3) . . . . ?
C4 C5 C6 B2 -179.72(18) . . . . ?
C5 C6 B2 N1 -178.20(17) . . . . ?
C5 C6 B2 C9 65.7(2) . . . . ?
C5 C6 B2 C10 -60.3(2) . . . . ?
C6 C1 C2 C3 -0.3(3) . . . . ?
C6 C1 B1 N1 -5.3(2) . . . . ?
C6 C1 B1 C7 -123.64(18) . . . . ?
C6 C1 B1 C8 108.45(19) . . . . ?
C11 N1 B1 C1 -178.15(19) . . . . ?
C11 N1 B1 C7 -60.5(3) . . . . ?
C11 N1 B1 C8 65.7(2) . . . . ?
C11 N1 B2 C6 179.05(19) . . . . ?
C11 N1 B2 C9 -64.5(3) . . . . ?
C11 N1 B2 C10 62.1(3) . . . . ?
C13 C14 C15 C16 -0.5(3) . . . . ?
C14 C13 C22 C17 0.6(3) . . . . ?
C14 C13 C22 C21 -178.81(18) . . . . ?
C14 C15 C16 C17 0.8(3) . . . . ?
C15 C16 C17 C18 179.96(19) . . . . ?
C15 C16 C17 C22 -0.3(3) . . . . ?
C16 C17 C18 C19 -177.59(19) . . . . ?
C16 C17 C22 C13 -0.4(3) . . . . ?
C16 C17 C22 C21 179.08(17) . . . . ?
C17 C18 C19 C20 -1.7(3) . . . . ?
C18 C17 C22 C13 179.35(17) . . . . ?
C18 C17 C22 C21 -1.1(3) . . . . ?
C18 C19 C20 C21 -0.7(3) . . . . ?
C19 C20 C21 N3 -176.47(18) . . . . ?
C19 C20 C21 C22 2.2(3) . . . . ?
C20 C21 C22 C13 178.21(18) . . . . ?
C20 C21 C22 C17 -1.2(3) . . . . ?
C22 C13 C14 C15 -0.2(3) . . . . ?
C22 C17 C18 C19 2.6(3) . . . . ?
C23 N2 C13 C14 -67.8(2) . . . . ?
C23 N2 C13 C22 111.79(18) . . . . ?
C24 N2 C13 C14 58.0(2) . . . . ?
C24 N2 C13 C22 -122.40(18) . . . . ?
C25 N3 C21 C20 -57.9(2) . . . . ?
C25 N3 C21 C22 123.35(18) . . . . ?
C26 N3 C21 C20 66.4(2) . . . . ?
C26 N3 C21 C22 -112.34(19) . . . . ?
B1 N1 C11 As1 7.5(3) . . . . ?
B1 N1 C11 As1B -167.51(16) . . . . ?
B1 N1 C11 C12 -178.2(3) . . . . ?
B1 N1 C11 C12B -16.9(10) . . . . ?
B1 N1 B2 C6 -5.74(19) . . . . ?
B1 N1 B2 C9 110.69(18) . . . . ?
B1 N1 B2 C10 -122.70(19) . . . . ?
B1 C1 C2 C3 177.48(18) . . . . ?
B1 C1 C6 C5 -177.53(16) . . . . ?
B1 C1 C6 B2 1.9(2) . . . . ?
B2 N1 C11 As1 -177.93(14) . . . . ?
B2 N1 C11 As1B 7.1(3) . . . . ?
B2 N1 C11 C12 -3.7(4) . . . . ?
B2 N1 C11 C12B 157.7(10) . . . . ?
B2 N1 B1 C1 6.67(19) . . . . ?
B2 N1 B1 C7 124.31(17) . . . . ?
B2 N1 B1 C8 -109.45(17) . . . . ?

loop_
_exptl_oxdiff_crystal_face_indexfrac_h
_exptl_oxdiff_crystal_face_indexfrac_k
_exptl_oxdiff_crystal_face_indexfrac_l
_exptl_oxdiff_crystal_face_x
_exptl_oxdiff_crystal_face_y
_exptl_oxdiff_crystal_face_z
-0.9980 0.0020 -0.0004 -0.0148 0.0684 -0.1393
0.9980 -0.0020 0.0004 0.0148 -0.0684 0.1393
1.9973 4.9917 1.0103 0.1908 0.5305 0.4198
-1.9973 -4.9917 -1.0103 -0.1908 -0.5305 -0.4198
0.0003 0.0012 -0.9993 0.1304 0.0109 -0.0184
-0.0003 -0.0012 0.9993 -0.1304 -0.0109 0.0184
